data_7026496
loop_
_publ_author_name
'Pellei, Maura'
'Papini, Grazia'
'Lobbia, Giancarlo Gioia'
'Ricci, Simone'
'Yousufuddin, Muhammed'
'Dias, H. V. Rasika'
'Santini, Carlo'

_publ_section_title
;
 Scorpionates bearing nitro substituents: mono-, bis- and
 tris-(3-nitro-pyrazol-1-yl)borate ligands and their copper(I) complexes.
;
_journal_issue 38
_journal_name_full 'Dalton transactions (Cambridge, England : 2003)'
_journal_page_first 8937
_journal_page_last 8944
_journal_paper_doi 10.1039/c0dt00474j
_journal_volume 39
_journal_year 2010
_chemical_formula_sum 'C39 H35 B Cu N3 O2 P2'
_chemical_formula_weight 713.99
_chemical_name_common C39H35BCuN3O2P2
_chemical_name_systematic
;

?

;
_space_group_IT_number 14
_symmetry_cell_setting monoclinic
_symmetry_space_group_name_Hall '-P 2yn'
_symmetry_space_group_name_H-M 'P 1 21/n 1'
_atom_sites_solution_hydrogens geom
_atom_sites_solution_primary direct
_atom_sites_solution_secondary difmap
_audit_creation_method SHELXL-97
_cell_angle_alpha 90.00
_cell_angle_beta 103.598(1)
_cell_angle_gamma 90.00
_cell_formula_units_Z 4
_cell_length_a 10.0289(5)
_cell_length_b 17.4923(9)
_cell_length_c 20.6223(10)
_cell_measurement_reflns_used 9700
_cell_measurement_temperature 100(2)
_cell_measurement_theta_max 28.27
_cell_measurement_theta_min 2.33
_cell_volume 3516.3(3)
_computing_cell_refinement 'Bruker SMART'
_computing_data_collection 'Bruker SMART'
_computing_data_reduction 'Bruker SAINT'
_computing_molecular_graphics 'Bruker SHELXTL'
_computing_publication_material 'Bruker SHELXTL'
_computing_structure_refinement 'SHELXL-97 (Sheldrick, 1997)'
_computing_structure_solution 'SHELXS-97 (Sheldrick, 1990)'
_diffrn_ambient_temperature 100(2)
_diffrn_measured_fraction_theta_full 0.998
_diffrn_measured_fraction_theta_max 0.998
_diffrn_measurement_device_type 'CCD area detector'
_diffrn_measurement_method 'phi and omega scans'
_diffrn_radiation_monochromator graphite
_diffrn_radiation_source 'fine-focus sealed tube'
_diffrn_radiation_type MoK\a
_diffrn_radiation_wavelength 0.71073
_diffrn_reflns_av_R_equivalents 0.0227
_diffrn_reflns_av_sigmaI/netI 0.0192
_diffrn_reflns_limit_h_max 12
_diffrn_reflns_limit_h_min -12
_diffrn_reflns_limit_k_max 21
_diffrn_reflns_limit_k_min -21
_diffrn_reflns_limit_l_max 24
_diffrn_reflns_limit_l_min -25
_diffrn_reflns_number 28259
_diffrn_reflns_theta_full 26.00
_diffrn_reflns_theta_max 26.00
_diffrn_reflns_theta_min 2.33
_exptl_absorpt_coefficient_mu 0.751
_exptl_absorpt_correction_T_max 0.9193
_exptl_absorpt_correction_T_min 0.8230
_exptl_absorpt_correction_type multi-scan
_exptl_absorpt_process_details sadabs
_exptl_crystal_colour orange
_exptl_crystal_density_diffrn 1.349
_exptl_crystal_density_method 'not measured'
_exptl_crystal_description blocks
_exptl_crystal_F_000 1480
_exptl_crystal_size_max 0.27
_exptl_crystal_size_mid 0.18
_exptl_crystal_size_min 0.11
_refine_diff_density_max 0.646
_refine_diff_density_min -0.449
_refine_diff_density_rms 0.062
_refine_ls_extinction_method none
_refine_ls_goodness_of_fit_ref 1.038
_refine_ls_hydrogen_treatment constr
_refine_ls_matrix_type full
_refine_ls_number_parameters 425
_refine_ls_number_reflns 6900
_refine_ls_number_restraints 11
_refine_ls_restrained_S_all 1.039
_refine_ls_R_factor_all 0.0434
_refine_ls_R_factor_gt 0.0381
_refine_ls_shift/su_max 0.001
_refine_ls_shift/su_mean 0.000
_refine_ls_structure_factor_coef Fsqd
_refine_ls_weighting_details 'calc w=1/[\s^2^(Fo^2^)+(0.0509P)^2^+3.0046P] where P=(Fo^2^+2Fc^2^)/3'
_refine_ls_weighting_scheme calc
_refine_ls_wR_factor_gt 0.0967
_refine_ls_wR_factor_ref 0.1004
_reflns_number_gt 6094
_reflns_number_total 6900
_reflns_threshold_expression >2sigma(I)
_cod_data_source_file c0dt00474j.txt
_cod_data_source_block dias519s
_cod_depositor_comments
;
The following automatic conversions were performed:

'_symmetry_cell_setting' value 'Monoclinic' changed to 'monoclinic'
according to /home/saulius/struct/CIF-dictionaries/cif_core.dic
dictionary named 'cif_core.dic' version 2.4.2 from 2011-04-26.

Automatic conversion script
Id: cif_fix_values 1891 2012-01-12 08:04:46Z andrius 
;
_cod_original_sg_symbol_H-M P2(1)/n
_cod_database_code 7026496

loop_
_symmetry_equiv_pos_as_xyz
'x, y, z'
'-x+1/2, y+1/2, -z+1/2'
'-x, -y, -z'
'x-1/2, -y-1/2, z-1/2'

loop_
_atom_site_label
_atom_site_type_symbol
_atom_site_fract_x
_atom_site_fract_y
_atom_site_fract_z
_atom_site_U_iso_or_equiv
_atom_site_adp_type
_atom_site_occupancy
_atom_site_symmetry_multiplicity
_atom_site_calc_flag
_atom_site_refinement_flags
_atom_site_disorder_assembly
_atom_site_disorder_group
Cu Cu 0.46094(3) 0.204895(14) 0.125251(12) 0.02626(9) Uani 1 1 d . . .
P2 P 0.30972(5) 0.29966(3) 0.12768(3) 0.02242(12) Uani 1 1 d . A .
P1 P 0.64268(5) 0.19024(3) 0.21185(3) 0.02331(12) Uani 1 1 d . A .
C4 C 0.7927(2) 0.14247(11) 0.19476(11) 0.0275(4) Uani 1 1 d . . .
C5 C 0.8006(2) 0.13583(13) 0.12847(12) 0.0365(5) Uani 1 1 d . A .
H5 H 0.7259 0.1523 0.0938 0.044 Uiso 1 1 calc R . .
C6 C 0.9170(3) 0.10521(15) 0.11256(15) 0.0464(6) Uani 1 1 d . . .
H6 H 0.9220 0.1010 0.0673 0.056 Uiso 1 1 calc R A .
C7 C 1.0252(3) 0.08102(14) 0.16285(16) 0.0474(7) Uani 1 1 d . A .
H7 H 1.1054 0.0610 0.1521 0.057 Uiso 1 1 calc R . .
C8 C 1.0176(2) 0.08577(13) 0.22874(15) 0.0430(6) Uani 1 1 d . . .
H8 H 1.0917 0.0679 0.2630 0.052 Uiso 1 1 calc R A .
C9 C 0.9019(2) 0.11656(12) 0.24519(13) 0.0339(5) Uani 1 1 d . A .
H9 H 0.8973 0.1200 0.2906 0.041 Uiso 1 1 calc R . .
C10 C 0.7099(2) 0.28396(11) 0.24201(10) 0.0256(4) Uani 1 1 d . . .
C11 C 0.8244(2) 0.31446(12) 0.22446(11) 0.0294(5) Uani 1 1 d . A .
H11 H 0.8777 0.2836 0.2022 0.035 Uiso 1 1 calc R . .
C12 C 0.8612(2) 0.39057(13) 0.23953(12) 0.0343(5) Uani 1 1 d . . .
H12 H 0.9400 0.4113 0.2279 0.041 Uiso 1 1 calc R A .
C13 C 0.7834(2) 0.43567(13) 0.27121(12) 0.0361(5) Uani 1 1 d . A .
H13 H 0.8073 0.4878 0.2804 0.043 Uiso 1 1 calc R . .
C14 C 0.6702(2) 0.40508(13) 0.28968(11) 0.0333(5) Uani 1 1 d . . .
H14 H 0.6176 0.4361 0.3122 0.040 Uiso 1 1 calc R A .
C15 C 0.6336(2) 0.32946(12) 0.27538(11) 0.0290(4) Uani 1 1 d . A .
H15 H 0.5563 0.3086 0.2884 0.035 Uiso 1 1 calc R . .
C16 C 0.6105(2) 0.14327(11) 0.28582(10) 0.0256(4) Uani 1 1 d . . .
C17 C 0.6926(2) 0.15564(12) 0.34993(11) 0.0305(5) Uani 1 1 d . A .
H17 H 0.7661 0.1912 0.3564 0.037 Uiso 1 1 calc R . .
C18 C 0.6670(3) 0.11621(13) 0.40397(11) 0.0357(5) Uani 1 1 d . . .
H18 H 0.7240 0.1242 0.4472 0.043 Uiso 1 1 calc R A .
C19 C 0.5588(3) 0.06537(14) 0.39524(12) 0.0390(5) Uani 1 1 d . A .
H19 H 0.5415 0.0386 0.4325 0.047 Uiso 1 1 calc R . .
C20 C 0.4760(3) 0.05336(14) 0.33253(12) 0.0389(5) Uani 1 1 d . . .
H20 H 0.4012 0.0187 0.3267 0.047 Uiso 1 1 calc R A .
C21 C 0.5018(2) 0.09210(13) 0.27774(11) 0.0310(5) Uani 1 1 d . A .
H21 H 0.4448 0.0835 0.2346 0.037 Uiso 1 1 calc R . .
C22 C 0.1373(2) 0.28734(11) 0.07460(10) 0.0257(4) Uani 1 1 d . . .
C23 C 0.1216(2) 0.24466(13) 0.01656(11) 0.0315(5) Uani 1 1 d . A .
H23 H 0.1989 0.2204 0.0063 0.038 Uiso 1 1 calc R . .
C24 C -0.0075(2) 0.23723(15) -0.02680(12) 0.0382(5) Uani 1 1 d . . .
H24 H -0.0179 0.2086 -0.0668 0.046 Uiso 1 1 calc R A .
C25 C -0.1201(2) 0.27154(15) -0.01142(12) 0.0379(5) Uani 1 1 d . A .
H25 H -0.2079 0.2668 -0.0410 0.046 Uiso 1 1 calc R . .
C26 C -0.1054(2) 0.31291(14) 0.04709(12) 0.0341(5) Uani 1 1 d . . .
H26 H -0.1835 0.3358 0.0578 0.041 Uiso 1 1 calc R A .
C27 C 0.0224(2) 0.32112(13) 0.09011(11) 0.0298(5) Uani 1 1 d . A .
H27 H 0.0320 0.3497 0.1301 0.036 Uiso 1 1 calc R . .
C28 C 0.3633(2) 0.39373(11) 0.10457(10) 0.0251(4) Uani 1 1 d . . .
C29 C 0.2708(2) 0.45154(12) 0.07872(10) 0.0301(5) Uani 1 1 d . A .
H29 H 0.1750 0.4421 0.0705 0.036 Uiso 1 1 calc R . .
C30 C 0.3175(3) 0.52302(13) 0.06478(11) 0.0368(5) Uani 1 1 d . . .
H30 H 0.2536 0.5623 0.0475 0.044 Uiso 1 1 calc R A .
C31 C 0.4567(3) 0.53718(13) 0.07604(12) 0.0402(6) Uani 1 1 d . A .
H31 H 0.4884 0.5861 0.0664 0.048 Uiso 1 1 calc R . .
C32 C 0.5496(3) 0.47999(14) 0.10135(11) 0.0382(5) Uani 1 1 d . . .
H32 H 0.6453 0.4896 0.1091 0.046 Uiso 1 1 calc R A .
C33 C 0.5028(2) 0.40841(13) 0.11548(10) 0.0307(5) Uani 1 1 d . A .
H33 H 0.5670 0.3692 0.1327 0.037 Uiso 1 1 calc R . .
C34 C 0.2741(2) 0.31578(12) 0.20951(10) 0.0239(4) Uani 1 1 d . . .
C35 C 0.2865(2) 0.38643(12) 0.24103(10) 0.0284(4) Uani 1 1 d . A .
H35 H 0.3155 0.4296 0.2200 0.034 Uiso 1 1 calc R . .
C36 C 0.2566(2) 0.39450(13) 0.30306(11) 0.0328(5) Uani 1 1 d . . .
H36 H 0.2651 0.4431 0.3242 0.039 Uiso 1 1 calc R A .
C37 C 0.2144(2) 0.33201(14) 0.33416(11) 0.0332(5) Uani 1 1 d . A .
H37 H 0.1933 0.3377 0.3765 0.040 Uiso 1 1 calc R . .
C38 C 0.2030(2) 0.26127(14) 0.30344(11) 0.0366(5) Uani 1 1 d . . .
H38 H 0.1742 0.2182 0.3247 0.044 Uiso 1 1 calc R A .
C39 C 0.2335(2) 0.25301(13) 0.24195(11) 0.0324(5) Uani 1 1 d . A .
H39 H 0.2266 0.2041 0.2215 0.039 Uiso 1 1 calc R . .
B1 B 0.5089(7) 0.2605(4) -0.0167(3) 0.0367(17) Uiso 0.576(3) 1 d PD A 1
H10A H 0.5253 0.2739 -0.0603 0.055 Uiso 0.576(3) 1 calc PR A 1
H10B H 0.5943 0.2662 0.0177 0.055 Uiso 0.576(3) 1 calc PR A 1
H10C H 0.4388 0.2944 -0.0066 0.055 Uiso 0.576(3) 1 calc PR A 1
C1 C 0.3735(6) 0.0780(4) 0.0205(3) 0.0303(18) Uiso 0.576(3) 1 d PD A 1
C2 C 0.3636(6) 0.0653(4) -0.0476(3) 0.0364(17) Uiso 0.576(3) 1 d PD A 1
H2 H 0.3226 0.0230 -0.0736 0.044 Uiso 0.576(3) 1 calc PR A 1
C3 C 0.4285(10) 0.1297(5) -0.0695(5) 0.057(3) Uiso 0.576(3) 1 d PD A 1
H3 H 0.4462 0.1382 -0.1122 0.068 Uiso 0.576(3) 1 calc PR A 1
N1 N 0.4574(6) 0.1737(3) -0.0181(3) 0.0194(17) Uiso 0.576(3) 1 d PD A 1
N2 N 0.4295(5) 0.1450(3) 0.0375(2) 0.0243(13) Uiso 0.576(3) 1 d PD A 1
N3 N 0.3266(4) 0.0315(2) 0.0646(2) 0.0440(11) Uiso 0.576(3) 1 d PD A 1
O1 O 0.3381(4) 0.0577(2) 0.1213(2) 0.0527(10) Uiso 0.576(3) 1 d PD A 1
O2 O 0.2770(4) -0.0321(2) 0.04629(18) 0.0588(10) Uiso 0.576(3) 1 d PD A 1
N3A N 0.5238(6) 0.2486(3) -0.0276(3) 0.0312(17) Uiso 0.424(3) 1 d PD A 2
N1A N 0.3863(9) 0.0895(5) 0.0288(4) 0.046(3) Uiso 0.424(3) 1 d PD A 2
C3A C 0.3689(12) 0.0617(7) -0.0327(6) 0.060(4) Uiso 0.424(3) 1 d PD A 2
H3A H 0.3346 0.0129 -0.0487 0.073 Uiso 0.424(3) 1 calc PR A 2
C2A C 0.4135(8) 0.1220(4) -0.0690(4) 0.019(2) Uiso 0.424(3) 1 d PD A 2
H2A H 0.4079 0.1237 -0.1156 0.023 Uiso 0.424(3) 1 calc PR A 2
C1A C 0.4699(13) 0.1811(6) -0.0196(6) 0.042(4) Uiso 0.424(3) 1 d PD A 2
N2A N 0.4487(7) 0.1580(4) 0.0392(3) 0.033(2) Uiso 0.424(3) 1 d PD A 2
B1A B 0.3399(9) 0.0484(6) 0.0913(6) 0.052(2) Uiso 0.424(3) 1 d PD A 2
H20A H 0.2966 -0.0008 0.0767 0.077 Uiso 0.424(3) 1 calc PR A 2
H20B H 0.2746 0.0814 0.1067 0.077 Uiso 0.424(3) 1 calc PR A 2
H20C H 0.4209 0.0402 0.1278 0.077 Uiso 0.424(3) 1 calc PR A 2
O2A O 0.5302(4) 0.2686(2) -0.08438(19) 0.0399(11) Uiso 0.424(3) 1 d PD A 2
O1A O 0.5650(4) 0.2882(2) 0.0239(2) 0.0402(11) Uiso 0.424(3) 1 d PD A 2

loop_
_atom_site_aniso_label
_atom_site_aniso_U_11
_atom_site_aniso_U_22
_atom_site_aniso_U_33
_atom_site_aniso_U_23
_atom_site_aniso_U_13
_atom_site_aniso_U_12
Cu 0.02556(15) 0.02236(14) 0.02853(15) -0.00179(10) 0.00166(10) 0.00122(9)
P2 0.0220(3) 0.0191(2) 0.0244(3) 0.00084(19) 0.0020(2) -0.00052(19)
P1 0.0224(3) 0.0191(2) 0.0275(3) 0.00050(19) 0.0039(2) 0.00178(19)
C4 0.0254(10) 0.0167(9) 0.0412(12) 0.0012(8) 0.0097(9) 0.0000(8)
C5 0.0375(13) 0.0306(12) 0.0450(13) 0.0035(10) 0.0170(10) 0.0051(10)
C6 0.0503(15) 0.0380(14) 0.0610(17) 0.0048(12) 0.0330(13) 0.0059(12)
C7 0.0379(14) 0.0255(12) 0.088(2) 0.0009(12) 0.0334(14) 0.0029(10)
C8 0.0269(12) 0.0233(11) 0.0757(19) 0.0016(11) 0.0055(12) 0.0019(9)
C9 0.0295(11) 0.0230(10) 0.0479(13) -0.0008(9) 0.0063(10) 0.0015(9)
C10 0.0251(10) 0.0195(9) 0.0286(10) 0.0028(8) -0.0007(8) 0.0029(8)
C11 0.0292(11) 0.0222(10) 0.0354(12) 0.0018(9) 0.0048(9) 0.0017(8)
C12 0.0328(12) 0.0254(11) 0.0417(13) 0.0040(9) 0.0027(10) -0.0043(9)
C13 0.0415(13) 0.0202(10) 0.0409(13) -0.0001(9) -0.0021(10) 0.0000(9)
C14 0.0334(12) 0.0265(11) 0.0356(12) -0.0034(9) -0.0010(9) 0.0072(9)
C15 0.0256(10) 0.0259(10) 0.0323(11) 0.0000(9) 0.0008(8) 0.0051(8)
C16 0.0274(10) 0.0205(9) 0.0290(10) 0.0010(8) 0.0066(8) 0.0047(8)
C17 0.0301(11) 0.0269(11) 0.0326(11) -0.0013(9) 0.0037(9) 0.0030(9)
C18 0.0424(13) 0.0349(12) 0.0290(11) -0.0003(9) 0.0069(10) 0.0087(10)
C19 0.0502(14) 0.0359(13) 0.0355(12) 0.0058(10) 0.0191(11) 0.0036(11)
C20 0.0419(13) 0.0351(13) 0.0432(13) 0.0017(10) 0.0166(11) -0.0055(10)
C21 0.0304(11) 0.0296(11) 0.0333(11) -0.0011(9) 0.0085(9) -0.0006(9)
C22 0.0238(10) 0.0214(10) 0.0291(10) 0.0033(8) 0.0007(8) -0.0019(8)
C23 0.0278(11) 0.0319(11) 0.0327(11) -0.0023(9) 0.0026(9) -0.0011(9)
C24 0.0347(12) 0.0432(14) 0.0319(12) -0.0069(10) -0.0014(9) -0.0034(10)
C25 0.0276(11) 0.0454(14) 0.0349(12) 0.0007(10) -0.0047(9) -0.0022(10)
C26 0.0253(11) 0.0382(12) 0.0358(12) 0.0027(10) 0.0012(9) 0.0024(9)
C27 0.0280(11) 0.0291(11) 0.0302(11) 0.0012(9) 0.0025(9) 0.0001(9)
C28 0.0321(11) 0.0221(10) 0.0206(9) -0.0010(8) 0.0050(8) -0.0015(8)
C29 0.0354(12) 0.0250(10) 0.0289(11) 0.0012(8) 0.0055(9) 0.0006(9)
C30 0.0530(15) 0.0251(11) 0.0307(11) 0.0048(9) 0.0066(10) 0.0036(10)
C31 0.0610(16) 0.0272(11) 0.0320(12) 0.0040(9) 0.0101(11) -0.0126(11)
C32 0.0411(13) 0.0394(13) 0.0325(12) 0.0037(10) 0.0056(10) -0.0141(11)
C33 0.0334(11) 0.0295(11) 0.0274(10) 0.0039(9) 0.0036(9) -0.0023(9)
C34 0.0191(9) 0.0254(10) 0.0250(10) 0.0017(8) 0.0008(8) 0.0008(8)
C35 0.0287(11) 0.0250(10) 0.0313(11) 0.0019(8) 0.0064(9) 0.0000(8)
C36 0.0355(12) 0.0297(11) 0.0327(11) -0.0049(9) 0.0069(9) 0.0013(9)
C37 0.0299(11) 0.0428(13) 0.0267(11) 0.0018(9) 0.0059(9) 0.0011(10)
C38 0.0413(13) 0.0353(12) 0.0328(12) 0.0071(10) 0.0078(10) -0.0067(10)
C39 0.0378(12) 0.0264(11) 0.0317(11) 0.0005(9) 0.0057(9) -0.0066(9)

loop_
_atom_type_symbol
_atom_type_description
_atom_type_scat_dispersion_real
_atom_type_scat_dispersion_imag
_atom_type_scat_source
C C 0.0033 0.0016 'International Tables Vol C Tables 4.2.6.8 and 6.1.1.4'
H H 0.0000 0.0000 'International Tables Vol C Tables 4.2.6.8 and 6.1.1.4'
B B 0.0013 0.0007 'International Tables Vol C Tables 4.2.6.8 and 6.1.1.4'
N N 0.0061 0.0033 'International Tables Vol C Tables 4.2.6.8 and 6.1.1.4'
O O 0.0106 0.0060 'International Tables Vol C Tables 4.2.6.8 and 6.1.1.4'
P P 0.1023 0.0942 'International Tables Vol C Tables 4.2.6.8 and 6.1.1.4'
Cu Cu 0.3201 1.2651 'International Tables Vol C Tables 4.2.6.8 and 6.1.1.4'

loop_
_geom_angle_atom_site_label_1
_geom_angle_atom_site_label_2
_geom_angle_atom_site_label_3
_geom_angle
N2A Cu N2 7.8(3)
N2A Cu P1 123.1(2)
N2 Cu P1 124.82(13)
N2A Cu P2 115.8(2)
N2 Cu P2 115.50(13)
P1 Cu P2 119.37(2)
C34 P2 C28 103.59(9)
C34 P2 C22 102.04(10)
C28 P2 C22 104.14(9)
C34 P2 Cu 114.35(7)
C28 P2 Cu 114.55(7)
C22 P2 Cu 116.50(7)
C10 P1 C4 102.81(9)
C10 P1 C16 104.06(10)
C4 P1 C16 105.69(9)
C10 P1 Cu 109.51(7)
C4 P1 Cu 116.75(7)
C16 P1 Cu 116.47(7)
C5 C4 C9 119.2(2)
C5 C4 P1 117.83(17)
C9 C4 P1 122.83(17)
C6 C5 C4 120.5(2)
C6 C5 H5 119.7
C4 C5 H5 119.7
C7 C6 C5 119.7(3)
C7 C6 H6 120.1
C5 C6 H6 120.1
C6 C7 C8 120.4(2)
C6 C7 H7 119.8
C8 C7 H7 119.8
C7 C8 C9 120.3(2)
C7 C8 H8 119.8
C9 C8 H8 119.8
C8 C9 C4 119.8(2)
C8 C9 H9 120.1
C4 C9 H9 120.1
C11 C10 C15 119.54(19)
C11 C10 P1 121.17(16)
C15 C10 P1 118.69(16)
C10 C11 C12 120.0(2)
C10 C11 H11 120.0
C12 C11 H11 120.0
C13 C12 C11 120.1(2)
C13 C12 H12 119.9
C11 C12 H12 119.9
C12 C13 C14 120.1(2)
C12 C13 H13 120.0
C14 C13 H13 120.0
C15 C14 C13 120.2(2)
C15 C14 H14 119.9
C13 C14 H14 119.9
C14 C15 C10 120.1(2)
C14 C15 H15 119.9
C10 C15 H15 119.9
C21 C16 C17 118.9(2)
C21 C16 P1 118.48(16)
C17 C16 P1 122.63(16)
C18 C17 C16 120.3(2)
C18 C17 H17 119.9
C16 C17 H17 119.9
C19 C18 C17 120.3(2)
C19 C18 H18 119.9
C17 C18 H18 119.9
C20 C19 C18 120.1(2)
C20 C19 H19 119.9
C18 C19 H19 119.9
C19 C20 C21 120.0(2)
C19 C20 H20 120.0
C21 C20 H20 120.0
C16 C21 C20 120.4(2)
C16 C21 H21 119.8
C20 C21 H21 119.8
C23 C22 C27 119.49(19)
C23 C22 P2 118.64(16)
C27 C22 P2 121.85(16)
C22 C23 C24 120.2(2)
C22 C23 H23 119.9
C24 C23 H23 119.9
C25 C24 C23 119.9(2)
C25 C24 H24 120.1
C23 C24 H24 120.1
C24 C25 C26 120.2(2)
C24 C25 H25 119.9
C26 C25 H25 119.9
C27 C26 C25 120.3(2)
C27 C26 H26 119.8
C25 C26 H26 119.8
C26 C27 C22 119.9(2)
C26 C27 H27 120.0
C22 C27 H27 120.0
C33 C28 C29 118.9(2)
C33 C28 P2 118.10(16)
C29 C28 P2 122.96(16)
C30 C29 C28 120.5(2)
C30 C29 H29 119.8
C28 C29 H29 119.8
C31 C30 C29 120.2(2)
C31 C30 H30 119.9
C29 C30 H30 119.9
C32 C31 C30 119.9(2)
C32 C31 H31 120.1
C30 C31 H31 120.1
C31 C32 C33 120.0(2)
C31 C32 H32 120.0
C33 C32 H32 120.0
C28 C33 C32 120.6(2)
C28 C33 H33 119.7
C32 C33 H33 119.7
C35 C34 C39 118.7(2)
C35 C34 P2 123.69(16)
C39 C34 P2 117.64(16)
C36 C35 C34 120.5(2)
C36 C35 H35 119.8
C34 C35 H35 119.8
C37 C36 C35 120.2(2)
C37 C36 H36 119.9
C35 C36 H36 119.9
C38 C37 C36 119.7(2)
C38 C37 H37 120.1
C36 C37 H37 120.1
C39 C38 C37 120.2(2)
C39 C38 H38 119.9
C37 C38 H38 119.9
C38 C39 C34 120.7(2)
C38 C39 H39 119.6
C34 C39 H39 119.6
N1 B1 H10A 109.5
N1 B1 H10B 109.5
H10A B1 H10B 109.5
N1 B1 H10C 109.5
H10A B1 H10C 109.5
H10B B1 H10C 109.5
N2 C1 N3 122.7(6)
N2 C1 C2 109.5(5)
N3 C1 C2 127.7(6)
C1 C2 C3 105.2(7)
C1 C2 H2 127.4
C3 C2 H2 127.4
N1 C3 C2 104.1(8)
N1 C3 H3 128.0
C2 C3 H3 128.0
C3 N1 N2 115.3(6)
C3 N1 B1 126.3(6)
N2 N1 B1 118.1(5)
C1 N2 N1 105.6(4)
C1 N2 Cu 131.3(4)
N1 N2 Cu 123.0(4)
O1 N3 O2 124.2(4)
O1 N3 C1 115.7(5)
O2 N3 C1 120.1(5)
O2A N3A O1A 124.4(5)
O2A N3A C1A 118.8(7)
O1A N3A C1A 116.8(7)
C3A N1A N2A 115.5(8)
C3A N1A B1A 126.3(9)
N2A N1A B1A 118.2(8)
N1A C3A C2A 104.1(9)
N1A C3A H3A 128.0
C2A C3A H3A 128.0
C3A C2A C1A 105.9(8)
C3A C2A H2A 127.0
C1A C2A H2A 127.0
N3A C1A N2A 122.3(9)
N3A C1A C2A 130.1(10)
N2A C1A C2A 107.4(8)
C1A N2A N1A 106.8(7)
C1A N2A Cu 135.5(7)
N1A N2A Cu 116.9(6)
N1A B1A H20A 109.5
N1A B1A H20B 109.5
H20A B1A H20B 109.5
N1A B1A H20C 109.5
H20A B1A H20C 109.5
H20B B1A H20C 109.5

loop_
_geom_bond_atom_site_label_1
_geom_bond_atom_site_label_2
_geom_bond_distance
Cu N2A 1.932(7)
Cu N2 2.051(5)
Cu P1 2.2464(6)
Cu P2 2.2552(6)
P2 C34 1.827(2)
P2 C28 1.828(2)
P2 C22 1.829(2)
P1 C10 1.825(2)
P1 C4 1.827(2)
P1 C16 1.827(2)
C4 C5 1.393(3)
C4 C9 1.397(3)
C5 C6 1.392(3)
C5 H5 0.9500
C6 C7 1.379(4)
C6 H6 0.9500
C7 C8 1.381(4)
C7 H7 0.9500
C8 C9 1.391(3)
C8 H8 0.9500
C9 H9 0.9500
C10 C11 1.390(3)
C10 C15 1.393(3)
C11 C12 1.397(3)
C11 H11 0.9500
C12 C13 1.378(3)
C12 H12 0.9500
C13 C14 1.387(3)
C13 H13 0.9500
C14 C15 1.386(3)
C14 H14 0.9500
C15 H15 0.9500
C16 C21 1.390(3)
C16 C17 1.400(3)
C17 C18 1.385(3)
C17 H17 0.9500
C18 C19 1.381(4)
C18 H18 0.9500
C19 C20 1.379(4)
C19 H19 0.9500
C20 C21 1.393(3)
C20 H20 0.9500
C21 H21 0.9500
C22 C23 1.388(3)
C22 C27 1.397(3)
C23 C24 1.396(3)
C23 H23 0.9500
C24 C25 1.380(3)
C24 H24 0.9500
C25 C26 1.385(3)
C25 H25 0.9500
C26 C27 1.385(3)
C26 H26 0.9500
C27 H27 0.9500
C28 C33 1.388(3)
C28 C29 1.391(3)
C29 C30 1.389(3)
C29 H29 0.9500
C30 C31 1.383(4)
C30 H30 0.9500
C31 C32 1.383(4)
C31 H31 0.9500
C32 C33 1.392(3)
C32 H32 0.9500
C33 H33 0.9500
C34 C35 1.388(3)
C34 C39 1.396(3)
C35 C36 1.388(3)
C35 H35 0.9500
C36 C37 1.383(3)
C36 H36 0.9500
C37 C38 1.383(3)
C37 H37 0.9500
C38 C39 1.380(3)
C38 H38 0.9500
C39 H39 0.9500
B1 N1 1.601(8)
B1 H10A 0.9800
B1 H10B 0.9800
B1 H10C 0.9800
C1 N2 1.311(9)
C1 N3 1.384(7)
C1 C2 1.401(9)
C2 C3 1.426(9)
C2 H2 0.9500
C3 N1 1.286(11)
C3 H3 0.9500
N1 N2 1.340(7)
N3 O1 1.236(5)
N3 O2 1.240(5)
N3A O2A 1.239(6)
N3A O1A 1.255(7)
N3A C1A 1.324(11)
N1A C3A 1.330(14)
N1A N2A 1.346(10)
N1A B1A 1.636(12)
C3A C2A 1.425(11)
C3A H3A 0.9500
C2A C1A 1.467(13)
C2A H2A 0.9500
C1A N2A 1.343(14)
B1A H20A 0.9800
B1A H20B 0.9800
B1A H20C 0.9800
